data_7124608
loop_
_publ_author_name
'Cao, Levy L.'
'Daley, Erika'
'Johnstone, Timothy C.'
'Stephan, Douglas W.'

_publ_section_title
;
 Cationic aluminum hydride complexes: reactions of carbene-alane adducts
 with trityl-borate.
;
_journal_issue 30
_journal_name_full 'Chemical communications (Cambridge, England)'
_journal_page_first 5305
_journal_page_last 5307
_journal_paper_doi 10.1039/c6cc01585a
_journal_volume 52
_journal_year 2016
_chemical_formula_sum 'C17 H19 Al N2'
_chemical_formula_weight 278.32
_space_group_IT_number 14
_space_group_name_Hall '-P 2yn'
_space_group_name_H-M_alt 'P 1 21/n 1'
_symmetry_cell_setting monoclinic
_symmetry_space_group_name_H-M 'P 1 21/n 1'
_atom_sites_solution_hydrogens geom
_atom_sites_solution_primary direct
_atom_sites_solution_secondary difmap
_audit_creation_method SHELXL-97
_audit_update_record
;
2016-02-15 deposited with the CCDC.
2016-03-14 downloaded from the CCDC.
;
_cell_angle_alpha 90.00
_cell_angle_beta 113.135(4)
_cell_angle_gamma 90.00
_cell_formula_units_Z 4
_cell_length_a 11.8284(10)
_cell_length_b 11.5141(10)
_cell_length_c 12.6491(11)
_cell_measurement_reflns_used 3552
_cell_measurement_temperature 150(2)
_cell_measurement_theta_max 53.444
_cell_measurement_theta_min 4.983
_cell_volume 1584.2(2)
_computing_structure_refinement 'SHELXL-97 (Sheldrick, 2008)'
_computing_structure_solution 'SHELXS-97 (Sheldrick, 2008)'
_diffrn_ambient_temperature 150(2)
_diffrn_measured_fraction_theta_full 0.999
_diffrn_measured_fraction_theta_max 0.999
_diffrn_measurement_device_type 'Bruker APEX-II CCD'
_diffrn_radiation_monochromator graphite
_diffrn_radiation_source 'fine-focus sealed tube'
_diffrn_radiation_type MoK\a
_diffrn_radiation_wavelength 0.71073
_diffrn_reflns_av_R_equivalents 0.0564
_diffrn_reflns_av_sigmaI/netI 0.0485
_diffrn_reflns_limit_h_max 12
_diffrn_reflns_limit_h_min -15
_diffrn_reflns_limit_k_max 14
_diffrn_reflns_limit_k_min -14
_diffrn_reflns_limit_l_max 16
_diffrn_reflns_limit_l_min -16
_diffrn_reflns_number 14251
_diffrn_reflns_theta_full 27.43
_diffrn_reflns_theta_max 27.43
_diffrn_reflns_theta_min 2.00
_exptl_absorpt_coefficient_mu 0.120
_exptl_crystal_colour yellow
_exptl_crystal_density_diffrn 1.167
_exptl_crystal_density_method 'not measured'
_exptl_crystal_description Needle
_exptl_crystal_F_000 592
_refine_diff_density_max 0.242
_refine_diff_density_min -0.200
_refine_diff_density_rms 0.042
_refine_ls_extinction_method none
_refine_ls_goodness_of_fit_ref 1.011
_refine_ls_hydrogen_treatment mixed
_refine_ls_matrix_type full
_refine_ls_number_parameters 193
_refine_ls_number_reflns 3614
_refine_ls_number_restraints 0
_refine_ls_restrained_S_all 1.011
_refine_ls_R_factor_all 0.0632
_refine_ls_R_factor_gt 0.0402
_refine_ls_shift/su_max 0.001
_refine_ls_shift/su_mean 0.000
_refine_ls_structure_factor_coef Fsqd
_refine_ls_weighting_details 'calc w=1/[\s^2^(Fo^2^)+(0.0338P)^2^+0.5633P] where P=(Fo^2^+2Fc^2^)/3'
_refine_ls_weighting_scheme calc
_refine_ls_wR_factor_gt 0.0901
_refine_ls_wR_factor_ref 0.1003
_reflns_number_gt 2690
_reflns_number_total 3614
_reflns_threshold_expression >2sigma(I)
_cod_data_source_file c6cc01585a2.cif
_cod_data_source_block lc002
_cod_depositor_comments
;
The following automatic conversions were performed:

data item '_symmetry_cell_setting' value 'MonoClinic' was changed to
'monoclinic' in accordance with the
/home/saulius/struct/COD-crude-data/automatic-downloads/DataCite-retrospective/RSC/depositions/lib/dictionaries/cif_core.dic
dictionary named 'cif_core.dic' version 2.4.2 last updated on
2011-04-26.

Automatic conversion script
Id: cif_fix_values 6909 2019-04-08 15:41:33Z antanas 
;
_cod_original_sg_symbol_H-M P2(1)/n
_cod_database_code 7124608

loop_
_symmetry_equiv_pos_as_xyz
'x, y, z'
'-x+1/2, y+1/2, -z+1/2'
'-x, -y, -z'
'x-1/2, -y-1/2, z-1/2'

loop_
_atom_site_label
_atom_site_type_symbol
_atom_site_fract_x
_atom_site_fract_y
_atom_site_fract_z
_atom_site_U_iso_or_equiv
_atom_site_adp_type
_atom_site_occupancy
_atom_site_symmetry_multiplicity
_atom_site_calc_flag
_atom_site_refinement_flags
Al1 Al 0.54519(5) 0.97674(4) 0.17885(4) 0.02794(14) Uani 1 1 d .
N1 N 0.32773(12) 0.81548(10) 0.04000(11) 0.0239(3) Uani 1 1 d .
N2 N 0.27042(12) 0.94603(10) 0.12890(11) 0.0244(3) Uani 1 1 d .
C1 C 0.37036(14) 0.90820(12) 0.11105(12) 0.0224(3) Uani 1 1 d .
C2 C 0.16820(15) 0.87855(14) 0.06996(15) 0.0319(4) Uani 1 1 d .
H2A H 0.0879 0.8884 0.0687 0.038 Uiso 1 1 calc R
C3 C 0.20476(15) 0.79630(14) 0.01471(15) 0.0315(4) Uani 1 1 d .
H3A H 0.1553 0.7364 -0.0327 0.038 Uiso 1 1 calc R
C4 C 0.40260(16) 0.73904(14) -0.00082(14) 0.0291(4) Uani 1 1 d .
H4A H 0.4717 0.7842 -0.0056 0.035 Uiso 1 1 calc R
H4B H 0.3514 0.7105 -0.0789 0.035 Uiso 1 1 calc R
C5 C 0.45292(14) 0.63680(13) 0.07829(13) 0.0248(3) Uani 1 1 d .
C6 C 0.56766(16) 0.64415(17) 0.16937(16) 0.0386(4) Uani 1 1 d .
H6A H 0.6150 0.7132 0.1806 0.046 Uiso 1 1 calc R
C7 C 0.61283(19) 0.55069(19) 0.24368(17) 0.0509(6) Uani 1 1 d .
H7A H 0.6908 0.5561 0.3059 0.061 Uiso 1 1 calc R
C8 C 0.5444(2) 0.44989(18) 0.22711(17) 0.0502(5) Uani 1 1 d .
H8A H 0.5755 0.3861 0.2779 0.060 Uiso 1 1 calc R
C9 C 0.43141(19) 0.44187(16) 0.13717(16) 0.0420(5) Uani 1 1 d .
H9A H 0.3847 0.3725 0.1260 0.050 Uiso 1 1 calc R
C10 C 0.38557(15) 0.53499(14) 0.06269(14) 0.0296(4) Uani 1 1 d .
H10A H 0.3076 0.5289 0.0007 0.036 Uiso 1 1 calc R
C11 C 0.26797(16) 1.04953(13) 0.19585(13) 0.0288(4) Uani 1 1 d .
H11A H 0.3534 1.0706 0.2464 0.035 Uiso 1 1 calc R
H11B H 0.2235 1.0307 0.2457 0.035 Uiso 1 1 calc R
C12 C 0.20713(14) 1.15263(13) 0.12179(13) 0.0232(3) Uani 1 1 d .
C13 C 0.22334(16) 1.17635(13) 0.02052(14) 0.0296(4) Uani 1 1 d .
H13A H 0.2707 1.1251 -0.0046 0.035 Uiso 1 1 calc R
C14 C 0.17055(16) 1.27471(14) -0.04399(14) 0.0334(4) Uani 1 1 d .
H14A H 0.1814 1.2899 -0.1132 0.040 Uiso 1 1 calc R
C15 C 0.10249(15) 1.35034(14) -0.00769(15) 0.0315(4) Uani 1 1 d .
H15A H 0.0669 1.4177 -0.0516 0.038 Uiso 1 1 calc R
C16 C 0.08634(15) 1.32766(14) 0.09284(15) 0.0297(4) Uani 1 1 d .
H16A H 0.0402 1.3800 0.1183 0.036 Uiso 1 1 calc R
C17 C 0.13725(14) 1.22883(13) 0.15684(14) 0.0270(3) Uani 1 1 d .
H17A H 0.1243 1.2132 0.2250 0.032 Uiso 1 1 calc R
H1A H 0.6079(17) 0.9200(16) 0.2989(17) 0.049(5) Uiso 1 1 d .
H1B H 0.5271(17) 1.1060(16) 0.1874(16) 0.044(5) Uiso 1 1 d .
H1C H 0.6068(18) 0.9400(17) 0.1002(17) 0.055(6) Uiso 1 1 d .

loop_
_atom_site_aniso_label
_atom_site_aniso_U_11
_atom_site_aniso_U_22
_atom_site_aniso_U_33
_atom_site_aniso_U_23
_atom_site_aniso_U_13
_atom_site_aniso_U_12
Al1 0.0295(3) 0.0312(3) 0.0254(3) -0.0046(2) 0.0133(2) -0.0091(2)
N1 0.0256(7) 0.0199(6) 0.0252(7) 0.0003(5) 0.0088(6) -0.0007(5)
N2 0.0270(7) 0.0208(6) 0.0259(7) 0.0033(5) 0.0109(6) 0.0017(5)
C1 0.0291(8) 0.0198(7) 0.0199(7) 0.0031(6) 0.0115(6) -0.0003(6)
C2 0.0232(8) 0.0293(9) 0.0411(10) 0.0063(7) 0.0103(7) 0.0018(7)
C3 0.0261(9) 0.0251(8) 0.0358(9) 0.0004(7) 0.0040(7) -0.0031(7)
C4 0.0374(9) 0.0260(8) 0.0277(8) -0.0048(7) 0.0169(7) -0.0004(7)
C5 0.0260(8) 0.0263(8) 0.0248(8) -0.0058(6) 0.0127(7) 0.0034(6)
C6 0.0284(9) 0.0401(10) 0.0418(10) -0.0137(8) 0.0079(8) 0.0044(8)
C7 0.0401(11) 0.0600(14) 0.0357(10) -0.0135(9) -0.0033(9) 0.0238(10)
C8 0.0659(14) 0.0443(12) 0.0335(10) 0.0063(9) 0.0123(10) 0.0288(11)
C9 0.0547(12) 0.0303(9) 0.0427(11) 0.0041(8) 0.0211(10) 0.0064(9)
C10 0.0304(9) 0.0289(9) 0.0276(8) -0.0020(7) 0.0092(7) 0.0034(7)
C11 0.0373(9) 0.0276(8) 0.0244(8) 0.0018(6) 0.0152(7) 0.0059(7)
C12 0.0258(8) 0.0213(8) 0.0232(8) -0.0023(6) 0.0104(6) -0.0011(6)
C13 0.0399(10) 0.0252(8) 0.0285(8) -0.0005(7) 0.0188(8) 0.0071(7)
C14 0.0456(11) 0.0290(9) 0.0276(9) 0.0036(7) 0.0165(8) 0.0027(8)
C15 0.0317(9) 0.0214(8) 0.0339(9) 0.0013(7) 0.0048(7) 0.0032(7)
C16 0.0243(8) 0.0258(8) 0.0366(9) -0.0096(7) 0.0095(7) 0.0024(7)
C17 0.0273(8) 0.0293(8) 0.0263(8) -0.0058(7) 0.0126(7) -0.0012(7)

loop_
_atom_type_symbol
_atom_type_description
_atom_type_scat_dispersion_real
_atom_type_scat_dispersion_imag
_atom_type_scat_source
C C 0.0033 0.0016 'International Tables Vol C Tables 4.2.6.8 and 6.1.1.4'
H H 0.0000 0.0000 'International Tables Vol C Tables 4.2.6.8 and 6.1.1.4'
N N 0.0061 0.0033 'International Tables Vol C Tables 4.2.6.8 and 6.1.1.4'
Al Al 0.0645 0.0514 'International Tables Vol C Tables 4.2.6.8 and 6.1.1.4'

loop_
_geom_angle_atom_site_label_1
_geom_angle_atom_site_label_2
_geom_angle_atom_site_label_3
_geom_angle
C1 N1 C3 111.28(13)
C1 N1 C4 125.55(13)
C3 N1 C4 123.09(13)
C1 N2 C2 111.32(13)
C1 N2 C11 124.83(13)
C2 N2 C11 123.74(13)
N1 C1 N2 103.92(13)
N1 C1 Al1 128.87(11)
N2 C1 Al1 127.20(11)
C3 C2 N2 106.51(14)
C2 C3 N1 106.97(14)
N1 C4 C5 111.56(12)
C10 C5 C6 119.11(16)
C10 C5 C4 120.70(14)
C6 C5 C4 120.19(15)
C7 C6 C5 120.13(18)
C8 C7 C6 120.04(18)
C9 C8 C7 120.13(18)
C8 C9 C10 120.15(19)
C5 C10 C9 120.43(16)
N2 C11 C12 113.15(12)
C17 C12 C13 118.83(14)
C17 C12 C11 119.76(13)
C13 C12 C11 121.36(13)
C14 C13 C12 120.39(14)
C15 C14 C13 120.25(15)
C14 C15 C16 119.71(15)
C15 C16 C17 120.38(14)
C16 C17 C12 120.42(14)

loop_
_geom_bond_atom_site_label_1
_geom_bond_atom_site_label_2
_geom_bond_distance
Al1 C1 2.0594(16)
N1 C1 1.3586(19)
N1 C3 1.379(2)
N1 C4 1.4781(19)
N2 C1 1.3593(19)
N2 C2 1.383(2)
N2 C11 1.4689(19)
C2 C3 1.345(2)
C4 C5 1.508(2)
C5 C10 1.387(2)
C5 C6 1.396(2)
C6 C7 1.390(3)
C7 C8 1.383(3)
C8 C9 1.376(3)
C9 C10 1.389(2)
C11 C12 1.508(2)
C12 C17 1.392(2)
C12 C13 1.395(2)
C13 C14 1.392(2)
C14 C15 1.381(2)
C15 C16 1.383(2)
C16 C17 1.389(2)
